data_7154056
loop_
_publ_author_name
'Sadler, Scott A.'
'Tajuddin, Hazmi'
'Mkhalid, Ibraheem A. I.'
'Batsanov, Andrei S.'
'Albesa-Jove, David'
'Cheung, Man Sing'
'Maxwell, Aoife C.'
'Shukla, Lena'
'Roberts, Bryan'
'Blakemore, David C.'
'Lin, Zhenyang'
'Marder, Todd B.'
'Steel, Patrick G.'

_publ_section_title
;
 Iridium-catalyzed C-H borylation of pyridines.
;
_journal_issue 37
_journal_name_full 'Organic &amp; biomolecular chemistry'
_journal_page_first 7318
_journal_page_last 7327
_journal_paper_doi 10.1039/c4ob01565g
_journal_volume 12
_journal_year 2014
_chemical_formula_moiety 'C10 H10 N2 S'
_chemical_formula_sum 'C10 H10 N2 S'
_chemical_formula_weight 190.26
_chemical_melting_point 324
_chemical_name_systematic
;
 2,3-dimethy-5-thiophen-2-yl-pyrazine
;
_space_group_crystal_system monoclinic
_space_group_IT_number 14
_space_group_name_Hall '-P 2ybc'
_space_group_name_H-M_alt 'P 1 21/c 1'
_symmetry_space_group_name_Hall '-P 2ybc'
_symmetry_space_group_name_H-M 'P 1 21/c 1'
_atom_sites_solution_hydrogens difmap
_atom_sites_solution_primary direct
_atom_sites_solution_secondary difmap
_audit_creation_date 2014-02-24
_audit_creation_method
;
Olex2 1.2-alpha
(compiled 2014.02.17 svn.r2891 for OlexSys, GUI svn.r4773)
;
_cell_angle_alpha 90
_cell_angle_beta 94.168(4)
_cell_angle_gamma 90
_cell_formula_units_Z 4
_cell_length_a 7.1352(19)
_cell_length_b 12.292(3)
_cell_length_c 11.175(3)
_cell_measurement_reflns_used 868
_cell_measurement_temperature 250
_cell_measurement_theta_max 29.258
_cell_measurement_theta_min 3.303
_cell_volume 977.5(4)
_computing_cell_refinement 'SMART V5.625 (Bruker, 2001)'
_computing_data_collection 'SMART version 4.05 (Siemens, 1995)'
_computing_data_reduction 'SAINT V6.45 (Bruker, 2001)'
_computing_molecular_graphics 'Olex2 (Dolomanov et al., 2009)'
_computing_publication_material 'Olex2 (Dolomanov et al., 2009)'
_computing_structure_refinement 'ShelXL (Sheldrick, 2008)'
_diffrn_ambient_temperature 250
_diffrn_detector_area_resol_mean 7.9
_diffrn_measured_fraction_theta_full 0.998
_diffrn_measured_fraction_theta_max 0.998
_diffrn_measurement_device_type 'SMART 1000 CCD area detector'
_diffrn_measurement_method '\w scans'
_diffrn_radiation_monochromator graphite
_diffrn_radiation_type MoK\a
_diffrn_radiation_wavelength 0.71073
_diffrn_reflns_av_R_equivalents 0.0241
_diffrn_reflns_av_unetI/netI 0.0190
_diffrn_reflns_Laue_measured_fraction_full 0.998
_diffrn_reflns_Laue_measured_fraction_max 0.998
_diffrn_reflns_limit_h_max 8
_diffrn_reflns_limit_h_min -8
_diffrn_reflns_limit_k_max 14
_diffrn_reflns_limit_k_min -14
_diffrn_reflns_limit_l_max 13
_diffrn_reflns_limit_l_min -13
_diffrn_reflns_number 7011
_diffrn_reflns_point_group_measured_fraction_full 0.998
_diffrn_reflns_point_group_measured_fraction_max 0.998
_diffrn_reflns_theta_full 24.994
_diffrn_reflns_theta_max 24.994
_diffrn_reflns_theta_min 2.467
_exptl_absorpt_coefficient_mu 0.283
_exptl_absorpt_correction_type none
_exptl_crystal_colour colourless
_exptl_crystal_colour_primary colourless
_exptl_crystal_density_diffrn 1.293
_exptl_crystal_density_method 'not measured'
_exptl_crystal_description prism
_exptl_crystal_F_000 400
_exptl_crystal_size_max 0.45
_exptl_crystal_size_mid 0.4
_exptl_crystal_size_min 0.35
_refine_diff_density_max 0.158
_refine_diff_density_min -0.202
_refine_diff_density_rms 0.033
_refine_ls_extinction_method none
_refine_ls_goodness_of_fit_ref 1.103
_refine_ls_hydrogen_treatment constr
_refine_ls_matrix_type full
_refine_ls_number_parameters 122
_refine_ls_number_reflns 1720
_refine_ls_number_restraints 0
_refine_ls_restrained_S_all 1.103
_refine_ls_R_factor_all 0.0482
_refine_ls_R_factor_gt 0.0372
_refine_ls_shift/su_max 0.000
_refine_ls_shift/su_mean 0.000
_refine_ls_structure_factor_coef Fsqd
_refine_ls_weighting_details 'w=1/[\s^2^(Fo^2^)+(0.0516P)^2^+0.2351P] where P=(Fo^2^+2Fc^2^)/3'
_refine_ls_weighting_scheme calc
_refine_ls_wR_factor_gt 0.1006
_refine_ls_wR_factor_ref 0.1076
_reflns_Friedel_coverage 0.000
_reflns_number_gt 1411
_reflns_number_total 1720
_reflns_threshold_expression 'I > 2\s(I)'
_cod_duplicate_entry 7153981
_cod_data_source_file c4ob01565g2.cif
_cod_data_source_block S14
_cod_database_code 7154056
_shelxl_version_number 2014-1
_shelx_space_group_comment
;
The symmetry employed for this shelxl refinement is uniquely defined
by the following loop, which should always be used as a source of
symmetry information in preference to the above space-group names.
They are only intended as comments.
;
_olex2_refinement_description
;
1. Fixed Uiso
 At 1.2 times of:
  All C(H) groups
2. Others
 Uiso(H9A)=Uiso(H9B)=Uiso(H9C)=FVAR(1)
 Uiso(H10A)=Uiso(H10B)=Uiso(H10C)=FVAR(2)
3.a Rotating group:
 C9(H9A,H9B,H9C), C10(H10A,H10B,H10C)
3.b Aromatic/amide H refined with riding coordinates:
 C1(H1), C2(H2), C3(H3), C8(H8)
;
_olex2_computing_structure_refinement_long 'ShelXL (Sheldrick, 2008)'

loop_
_space_group_symop_operation_xyz
'x, y, z'
'-x, y+1/2, -z+1/2'
'-x, -y, -z'
'x, -y-1/2, z-1/2'

loop_
_atom_site_label
_atom_site_type_symbol
_atom_site_fract_x
_atom_site_fract_y
_atom_site_fract_z
_atom_site_U_iso_or_equiv
_atom_site_adp_type
_atom_site_occupancy
_atom_site_site_symmetry_order
_atom_site_calc_flag
_atom_site_refinement_flags_posn
S1 S 0.51909(8) 0.22601(5) 0.30142(5) 0.0641(2) Uani 1 1 d .
N1 N -0.0495(3) 0.34521(17) 0.02237(15) 0.0694(5) Uani 1 1 d .
N2 N 0.1438(2) 0.33077(13) 0.24693(13) 0.0505(4) Uani 1 1 d .
C1 C 0.6803(3) 0.1371(2) 0.2521(2) 0.0736(7) Uani 1 1 d .
H1 H 0.7899 0.1154 0.2976 0.088 Uiso 1 1 calc R
C2 C 0.6312(3) 0.1019(2) 0.1402(2) 0.0766(7) Uani 1 1 d .
H2 H 0.7031 0.0523 0.0988 0.092 Uiso 1 1 calc R
C3 C 0.4610(3) 0.14715(19) 0.09139(19) 0.0620(5) Uani 1 1 d .
H3 H 0.4077 0.1310 0.0140 0.074 Uiso 1 1 calc R
C4 C 0.3811(3) 0.21716(15) 0.16840(16) 0.0487(5) Uani 1 1 d .
C5 C 0.2076(3) 0.28003(15) 0.15090(16) 0.0475(4) Uani 1 1 d .
C6 C -0.0152(3) 0.38772(17) 0.23085(18) 0.0548(5) Uani 1 1 d .
C7 C -0.1141(3) 0.39453(17) 0.1178(2) 0.0613(5) Uani 1 1 d .
C8 C 0.1100(3) 0.28852(18) 0.03933(18) 0.0619(6) Uani 1 1 d .
H8 H 0.1577 0.2532 -0.0266 0.074 Uiso 1 1 calc R
C9 C -0.2947(3) 0.4571(2) 0.0974(3) 0.0872(8) Uani 1 1 d .
H9A H -0.2727 0.5329 0.1179 0.132(7) Uiso 1 1 d GR
H9B H -0.3877 0.4272 0.1473 0.132(7) Uiso 1 1 d GR
H9C H -0.3401 0.4515 0.0137 0.132(7) Uiso 1 1 d GR
C10 C -0.0842(3) 0.4433(2) 0.3393(2) 0.0764(7) Uani 1 1 d .
H10A H -0.0913 0.5211 0.3251 0.118(6) Uiso 1 1 d GR
H10B H 0.0020 0.4288 0.4086 0.118(6) Uiso 1 1 d GR
H10C H -0.2079 0.4158 0.3539 0.118(6) Uiso 1 1 d GR

loop_
_atom_site_aniso_label
_atom_site_aniso_U_11
_atom_site_aniso_U_22
_atom_site_aniso_U_33
_atom_site_aniso_U_23
_atom_site_aniso_U_13
_atom_site_aniso_U_12
S1 0.0650(4) 0.0787(4) 0.0477(3) -0.0061(3) -0.0012(2) -0.0017(3)
N1 0.0707(12) 0.0841(14) 0.0522(11) 0.0060(10) -0.0040(8) 0.0047(10)
N2 0.0556(9) 0.0516(9) 0.0446(9) -0.0045(7) 0.0056(7) -0.0076(8)
C1 0.0594(13) 0.0927(17) 0.0685(15) 0.0006(13) 0.0019(11) 0.0071(12)
C2 0.0696(15) 0.0913(18) 0.0703(15) -0.0090(13) 0.0148(12) 0.0133(13)
C3 0.0663(13) 0.0720(14) 0.0481(11) -0.0066(10) 0.0076(9) -0.0004(11)
C4 0.0552(11) 0.0523(11) 0.0389(10) 0.0023(8) 0.0061(8) -0.0085(9)
C5 0.0551(11) 0.0473(10) 0.0406(10) 0.0006(8) 0.0065(8) -0.0098(8)
C6 0.0553(11) 0.0496(11) 0.0598(12) -0.0042(9) 0.0067(9) -0.0080(9)
C7 0.0600(12) 0.0570(13) 0.0664(13) 0.0054(10) 0.0024(10) -0.0018(10)
C8 0.0676(14) 0.0740(14) 0.0439(11) -0.0005(10) 0.0034(9) 0.0018(11)
C9 0.0724(16) 0.0890(18) 0.099(2) 0.0116(15) -0.0012(14) 0.0163(14)
C10 0.0680(15) 0.0822(17) 0.0801(16) -0.0249(13) 0.0122(12) 0.0008(12)

loop_
_atom_type_symbol
_atom_type_description
_atom_type_scat_dispersion_real
_atom_type_scat_dispersion_imag
_atom_type_scat_source
C C 0.0033 0.0016 'International Tables Vol C Tables 4.2.6.8 and 6.1.1.4'
H H 0.0000 0.0000 'International Tables Vol C Tables 4.2.6.8 and 6.1.1.4'
N N 0.0061 0.0033 'International Tables Vol C Tables 4.2.6.8 and 6.1.1.4'
S S 0.1246 0.1234 'International Tables Vol C Tables 4.2.6.8 and 6.1.1.4'

loop_
_geom_angle_atom_site_label_1
_geom_angle_atom_site_label_2
_geom_angle_atom_site_label_3
_geom_angle
C1 S1 C4 92.12(10)
C8 N1 C7 117.57(19)
C6 N2 C5 117.94(17)
S1 C1 H1 124.1
C2 C1 S1 111.73(19)
C2 C1 H1 124.1
C1 C2 H2 123.5
C1 C2 C3 113.0(2)
C3 C2 H2 123.5
C2 C3 H3 123.5
C4 C3 C2 113.0(2)
C4 C3 H3 123.5
C3 C4 S1 110.09(16)
C3 C4 C5 129.46(18)
C5 C4 S1 120.45(14)
N2 C5 C4 118.05(17)
N2 C5 C8 120.25(19)
C8 C5 C4 121.70(18)
N2 C6 C7 121.28(18)
N2 C6 C10 117.04(19)
C7 C6 C10 121.7(2)
N1 C7 C6 120.70(19)
N1 C7 C9 116.9(2)
C6 C7 C9 122.4(2)
N1 C8 C5 122.2(2)
N1 C8 H8 118.9
C5 C8 H8 118.9
C7 C9 H9A 109.5
C7 C9 H9B 109.5
C7 C9 H9C 109.4
H9A C9 H9B 109.5
H9A C9 H9C 109.5
H9B C9 H9C 109.5
C6 C10 H10A 109.4
C6 C10 H10B 109.5
C6 C10 H10C 109.4
H10A C10 H10B 109.5
H10A C10 H10C 109.5
H10B C10 H10C 109.5

loop_
_geom_bond_atom_site_label_1
_geom_bond_atom_site_label_2
_geom_bond_distance
S1 C1 1.707(2)
S1 C4 1.7256(19)
N1 C7 1.337(3)
N1 C8 1.336(3)
N2 C5 1.349(2)
N2 C6 1.334(3)
C1 H1 0.9400
C1 C2 1.346(3)
C2 H2 0.9400
C2 C3 1.409(3)
C3 H3 0.9400
C3 C4 1.370(3)
C4 C5 1.461(3)
C5 C8 1.387(3)
C6 C7 1.404(3)
C6 C10 1.504(3)
C7 C9 1.503(3)
C8 H8 0.9400
C9 H9A 0.9700
C9 H9B 0.9701
C9 H9C 0.9698
C10 H10A 0.9700
C10 H10B 0.9699
C10 H10C 0.9699
